data_7208530
loop_
_publ_author_name
'Prohens, Rafel'
'Portell, Anna'
'Puigjaner, Cristina'
'Barbas, Rafael'
'Alcob\'e, Xavier'
'Font-Bardia, Merc\`e'
'Tom\`as, Salvador'

_publ_section_title
;
 Cooperative induction in double H-bonding donor/acceptor compounds:
 Chains vs. ribbons
;
_journal_issue 18
_journal_name_full CrystEngComm
_journal_page_first 5745
_journal_paper_doi 10.1039/c2ce25576f
_journal_volume 14
_journal_year 2012
_chemical_formula_moiety 'C8 H10 N2 O2'
_chemical_formula_sum 'C8 H10 N2 O2'
_chemical_formula_weight 166.18
_chemical_name_systematic
;
?
;
_space_group_IT_number 14
_symmetry_cell_setting monoclinic
_symmetry_space_group_name_Hall '-P 2ybc'
_symmetry_space_group_name_H-M 'P 1 21/c 1'
_atom_sites_solution_hydrogens geom
_atom_sites_solution_primary direct
_atom_sites_solution_secondary difmap
_audit_creation_method SHELXL-97
_cell_angle_alpha 90.00
_cell_angle_beta 94.44(4)
_cell_angle_gamma 90.00
_cell_formula_units_Z 4
_cell_length_a 4.995(4)
_cell_length_b 11.203(7)
_cell_length_c 14.389(8)
_cell_measurement_reflns_used 80
_cell_measurement_temperature 105(2)
_cell_measurement_theta_max 31
_cell_measurement_theta_min 3
_cell_volume 802.8(9)
_computing_cell_refinement 'AUTOMAR (Claudio Klein, 2007)'
_computing_data_collection 'MARXDS (Claudio Klein, 2005)'
_computing_data_reduction 'MARSCALE (Claudio Klein, 2007)'
_computing_molecular_graphics 'ORTEP (Brueggermann and Smith, 1990)'
_computing_publication_material 'PLATON (Spek, 1990)'
_computing_structure_refinement 'SHELXL-97 (Sheldrick, 1997)'
_computing_structure_solution 'SHELXS-97 (Sheldrick, 1997)'
_diffrn_ambient_temperature 105(2)
_diffrn_measured_fraction_theta_full 0.990
_diffrn_measured_fraction_theta_max 0.833
_diffrn_measurement_device_type 'MAR345 with image plate detector'
_diffrn_measurement_method 'phi scan'
_diffrn_radiation_monochromator graphite
_diffrn_radiation_source 'fine-focus sealed tube'
_diffrn_radiation_type MoK\a
_diffrn_radiation_wavelength 0.71073
_diffrn_reflns_av_R_equivalents 0.0555
_diffrn_reflns_av_sigmaI/netI 0.0454
_diffrn_reflns_limit_h_max 6
_diffrn_reflns_limit_h_min -7
_diffrn_reflns_limit_k_max 15
_diffrn_reflns_limit_k_min -16
_diffrn_reflns_limit_l_max 21
_diffrn_reflns_limit_l_min -21
_diffrn_reflns_number 6377
_diffrn_reflns_theta_full 25.00
_diffrn_reflns_theta_max 32.45
_diffrn_reflns_theta_min 2.31
_exptl_absorpt_coefficient_mu 0.101
_exptl_absorpt_correction_T_max 0.99
_exptl_absorpt_correction_T_min 0.98
_exptl_absorpt_correction_type empirical
_exptl_absorpt_process_details sadabs
_exptl_crystal_colour colourless
_exptl_crystal_density_diffrn 1.375
_exptl_crystal_density_method 'not measured'
_exptl_crystal_description prism
_exptl_crystal_F_000 352
_exptl_crystal_size_max 0.2
_exptl_crystal_size_mid 0.1
_exptl_crystal_size_min 0.1
_refine_diff_density_max 0.112
_refine_diff_density_min -0.145
_refine_diff_density_rms 0.030
_refine_ls_extinction_method none
_refine_ls_goodness_of_fit_ref 1.100
_refine_ls_hydrogen_treatment constr
_refine_ls_matrix_type full
_refine_ls_number_parameters 109
_refine_ls_number_reflns 2422
_refine_ls_number_restraints 1
_refine_ls_restrained_S_all 1.102
_refine_ls_R_factor_all 0.0758
_refine_ls_R_factor_gt 0.0471
_refine_ls_shift/su_max 0.000
_refine_ls_shift/su_mean 0.000
_refine_ls_structure_factor_coef Fsqd
_refine_ls_weighting_details 'calc w=1/[\s^2^(Fo^2^)+(0.0261P)^2^+0.0898P] where P=(Fo^2^+2Fc^2^)/3'
_refine_ls_weighting_scheme calc
_refine_ls_wR_factor_gt 0.0884
_refine_ls_wR_factor_ref 0.0974
_reflns_number_gt 1692
_reflns_number_total 2422
_reflns_threshold_expression >2sigma(I)
_cod_data_source_file c2ce25576f.txt
_cod_data_source_block anpm149a
_cod_original_sg_symbol_H-M P21/c
_cod_database_code 7208530

loop_
_symmetry_equiv_pos_as_xyz
'x, y, z'
'-x, y+1/2, -z+1/2'
'-x, -y, -z'
'x, -y-1/2, z-1/2'

loop_
_atom_site_label
_atom_site_type_symbol
_atom_site_fract_x
_atom_site_fract_y
_atom_site_fract_z
_atom_site_U_iso_or_equiv
_atom_site_adp_type
_atom_site_occupancy
_atom_site_symmetry_multiplicity
_atom_site_calc_flag
_atom_site_refinement_flags
O1 O 0.80121(19) 0.41526(8) 0.57530(7) 0.0560(3) Uani 1 1 d U
O2 O 1.08434(19) 0.15055(8) 0.56354(7) 0.0547(3) Uani 1 1 d .
N1 N 0.6358(2) 0.06892(9) 0.40622(7) 0.0452(3) Uani 1 1 d .
H1N H 0.7576 0.0145 0.4092 0.054 Uiso 1 1 calc R
N2 N 0.3790(2) 0.34684(10) 0.40344(8) 0.0484(3) Uani 1 1 d .
H2N H 0.3348 0.4150 0.4250 0.058 Uiso 1 1 calc R
C1 C 0.8904(2) 0.20253(11) 0.52408(8) 0.0422(3) Uani 1 1 d .
C2 C 0.7659(2) 0.32417(11) 0.52837(8) 0.0428(3) Uani 1 1 d U
C3 C 0.5710(2) 0.28683(11) 0.45177(8) 0.0423(3) Uani 1 1 d .
C4 C 0.6851(2) 0.17041(11) 0.45186(8) 0.0405(3) Uani 1 1 d .
C5 C 0.3830(3) 0.04574(12) 0.35100(9) 0.0480(3) Uani 1 1 d .
H5A H 0.2364 0.0763 0.3845 0.058 Uiso 1 1 calc R
H5B H 0.3592 -0.0399 0.3448 0.058 Uiso 1 1 calc R
C6 C 0.3657(3) 0.10047(13) 0.25506(10) 0.0563(4) Uani 1 1 d .
H6A H 0.1906 0.0824 0.2244 0.068 Uiso 1 1 calc R
H6B H 0.4993 0.0629 0.2192 0.068 Uiso 1 1 calc R
C7 C 0.4075(3) 0.23542(13) 0.25278(10) 0.0530(3) Uani 1 1 d .
H7A H 0.3691 0.2630 0.1892 0.064 Uiso 1 1 calc R
H7B H 0.5950 0.2523 0.2704 0.064 Uiso 1 1 calc R
C8 C 0.2354(3) 0.30695(13) 0.31630(9) 0.0520(3) Uani 1 1 d .
H8A H 0.1645 0.3764 0.2825 0.062 Uiso 1 1 calc R
H8B H 0.0841 0.2581 0.3312 0.062 Uiso 1 1 calc R

loop_
_atom_site_aniso_label
_atom_site_aniso_U_11
_atom_site_aniso_U_22
_atom_site_aniso_U_33
_atom_site_aniso_U_23
_atom_site_aniso_U_13
_atom_site_aniso_U_12
O1 0.0623(6) 0.0477(5) 0.0569(6) -0.0062(4) -0.0027(4) 0.0052(5)
O2 0.0559(6) 0.0478(6) 0.0586(6) -0.0019(4) -0.0076(4) 0.0072(4)
N1 0.0465(6) 0.0409(6) 0.0476(6) -0.0014(5) -0.0013(4) 0.0047(5)
N2 0.0487(6) 0.0424(6) 0.0532(6) -0.0015(5) -0.0022(5) 0.0064(5)
C1 0.0434(6) 0.0407(6) 0.0422(6) -0.0003(5) 0.0017(5) 0.0031(5)
C2 0.0447(6) 0.0410(6) 0.0425(6) 0.0002(5) 0.0022(5) 0.0040(5)
C3 0.0428(6) 0.0394(6) 0.0443(6) 0.0004(5) 0.0013(5) 0.0033(5)
C4 0.0418(6) 0.0383(6) 0.0411(6) 0.0010(5) 0.0006(5) 0.0031(5)
C5 0.0486(7) 0.0420(7) 0.0525(7) -0.0022(6) -0.0008(6) -0.0001(6)
C6 0.0598(8) 0.0558(9) 0.0522(8) -0.0021(6) -0.0029(6) 0.0035(7)
C7 0.0538(7) 0.0556(8) 0.0487(7) 0.0032(6) -0.0020(6) 0.0021(7)
C8 0.0506(7) 0.0484(8) 0.0554(8) 0.0025(6) -0.0060(6) 0.0037(6)

loop_
_atom_type_symbol
_atom_type_description
_atom_type_scat_dispersion_real
_atom_type_scat_dispersion_imag
_atom_type_scat_source
C C 0.0033 0.0016 'International Tables Vol C Tables 4.2.6.8 and 6.1.1.4'
H H 0.0000 0.0000 'International Tables Vol C Tables 4.2.6.8 and 6.1.1.4'
N N 0.0061 0.0033 'International Tables Vol C Tables 4.2.6.8 and 6.1.1.4'
O O 0.0106 0.0060 'International Tables Vol C Tables 4.2.6.8 and 6.1.1.4'

loop_
_geom_angle_atom_site_label_1
_geom_angle_atom_site_label_2
_geom_angle_atom_site_label_3
_geom_angle
C4 N1 C5 122.72(11)
C4 N1 H1N 118.6
C5 N1 H1N 118.6
C3 N2 C8 125.55(12)
C3 N2 H2N 117.2
C8 N2 H2N 117.2
O2 C1 C4 134.59(13)
O2 C1 C2 136.42(12)
C4 C1 C2 88.99(10)
O1 C2 C3 134.85(12)
O1 C2 C1 137.23(12)
C3 C2 C1 87.90(10)
N2 C3 C4 137.70(12)
N2 C3 C2 131.19(12)
C4 C3 C2 91.05(10)
N1 C4 C3 136.57(12)
N1 C4 C1 131.47(11)
C3 C4 C1 91.96(10)
N1 C5 C6 114.29(12)
N1 C5 H5A 108.7
C6 C5 H5A 108.7
N1 C5 H5B 108.7
C6 C5 H5B 108.7
H5A C5 H5B 107.6
C5 C6 C7 115.11(12)
C5 C6 H6A 108.5
C7 C6 H6A 108.5
C5 C6 H6B 108.5
C7 C6 H6B 108.5
H6A C6 H6B 107.5
C6 C7 C8 114.96(13)
C6 C7 H7A 108.5
C8 C7 H7A 108.5
C6 C7 H7B 108.5
C8 C7 H7B 108.5
H7A C7 H7B 107.5
N2 C8 C7 114.25(12)
N2 C8 H8A 108.7
C7 C8 H8A 108.7
N2 C8 H8B 108.7
C7 C8 H8B 108.7
H8A C8 H8B 107.6

loop_
_geom_bond_atom_site_label_1
_geom_bond_atom_site_label_2
_geom_bond_distance
O1 C2 1.2288(15)
O2 C1 1.2308(16)
N1 C4 1.3265(17)
N1 C5 1.4623(18)
N1 H1N 0.8600
N2 C3 1.3237(17)
N2 C8 1.4654(18)
N2 H2N 0.8600
C1 C4 1.4478(19)
C1 C2 1.5012(19)
C2 C3 1.4734(19)
C3 C4 1.4231(18)
C5 C6 1.507(2)
C5 H5A 0.9700
C5 H5B 0.9700
C6 C7 1.527(2)
C6 H6A 0.9700
C6 H6B 0.9700
C7 C8 1.529(2)
C7 H7A 0.9700
C7 H7B 0.9700
C8 H8A 0.9700
C8 H8B 0.9700
